data_4036584
loop_
_publ_author_name
'Sankar, Ulaganathan'
'Surya Kumar, Ch Venkata'
'Subramanian, V.'
'Balasubramanian, K. K.'
'Mahalakshimi, S.'

_publ_section_title
;
 Stereo-, Regio-, and Chemoselective [3 + 2]-Cycloaddition of
 (2E,4E)-Ethyl 5-(Phenylsulfonyl)penta-2,4-dienoate with Various
 Azomethine Ylides, Nitrones, and Nitrile Oxides: Synthesis of
 Pyrrolidine, Isoxazolidine, and Isoxazoline Derivatives and a
 Computational Study.
;
_journal_issue 6
_journal_name_full 'The Journal of organic chemistry'
_journal_page_first 2340
_journal_page_last 2354
_journal_paper_doi 10.1021/acs.joc.5b02845
_journal_volume 81
_journal_year 2016
_chemical_formula_moiety 'C23 H24 N2 O5 S'
_chemical_formula_sum 'C23 H24 N2 O5 S'
_chemical_formula_weight 440.50
_space_group_IT_number 61
_space_group_name_Hall '-P 2ac 2ab'
_space_group_name_H-M_alt 'P b c a'
_symmetry_cell_setting orthorhombic
_symmetry_space_group_name_Hall '-P 2ac 2ab'
_symmetry_space_group_name_H-M 'P b c a'
_atom_sites_solution_hydrogens geom
_atom_sites_solution_primary direct
_atom_sites_solution_secondary difmap
_audit_creation_method SHELXL-97
_cell_angle_alpha 90.00
_cell_angle_beta 90.00
_cell_angle_gamma 90.00
_cell_formula_units_Z 8
_cell_length_a 10.9656(14)
_cell_length_b 17.723(3)
_cell_length_c 23.255(3)
_cell_measurement_temperature 293(2)
_cell_measurement_theta_max 28.24
_cell_measurement_theta_min 1.75
_cell_volume 4519.5(11)
_computing_cell_refinement 'SAINT (Bruker, 2008)'
_computing_data_collection 'APEX2 (Bruker, 2008)'
_computing_data_reduction 'SAINT (Bruker, 2008)'
_computing_molecular_graphics 'ORTEP3 (Farrugia, 1997)'
_computing_publication_material 'SHELXL97 and PLATON (Spek, 2009)'
_computing_structure_refinement 'SHELXL-97 (Sheldrick, 2008)'
_computing_structure_solution 'SHELXS97 (Sheldrick, 2008)'
_diffrn_ambient_temperature 293(2)
_diffrn_measured_fraction_theta_full 1.000
_diffrn_measured_fraction_theta_max 0.994
_diffrn_measurement_device_type 'Bruker SMART APEXII area-detector diffractometer'
_diffrn_measurement_method '\w and \f scans'
_diffrn_radiation_monochromator graphite
_diffrn_radiation_source 'fine-focus sealed tube'
_diffrn_radiation_type MoK\a
_diffrn_radiation_wavelength 0.71073
_diffrn_reflns_av_R_equivalents 0.0399
_diffrn_reflns_av_sigmaI/netI 0.0367
_diffrn_reflns_limit_h_max 13
_diffrn_reflns_limit_h_min -14
_diffrn_reflns_limit_k_max 23
_diffrn_reflns_limit_k_min -18
_diffrn_reflns_limit_l_max 24
_diffrn_reflns_limit_l_min -30
_diffrn_reflns_number 22865
_diffrn_reflns_theta_full 25.00
_diffrn_reflns_theta_max 28.24
_diffrn_reflns_theta_min 1.75
_exptl_absorpt_coefficient_mu 0.179
_exptl_absorpt_correction_T_max 0.965
_exptl_absorpt_correction_T_min 0.955
_exptl_absorpt_correction_type multi-scan
_exptl_absorpt_process_details 'SADABS (Bruker, 2008)'
_exptl_crystal_colour colourless
_exptl_crystal_density_diffrn 1.295
_exptl_crystal_density_method 'not measured'
_exptl_crystal_description block
_exptl_crystal_F_000 1856
_exptl_crystal_size_max 0.26
_exptl_crystal_size_mid 0.24
_exptl_crystal_size_min 0.2
_refine_diff_density_max 0.440
_refine_diff_density_min -0.337
_refine_diff_density_rms 0.042
_refine_ls_extinction_method none
_refine_ls_goodness_of_fit_ref 1.002
_refine_ls_hydrogen_treatment constr
_refine_ls_matrix_type full
_refine_ls_number_parameters 282
_refine_ls_number_reflns 5571
_refine_ls_number_restraints 0
_refine_ls_restrained_S_all 1.002
_refine_ls_R_factor_all 0.0875
_refine_ls_R_factor_gt 0.0445
_refine_ls_shift/su_max 0.000
_refine_ls_shift/su_mean 0.000
_refine_ls_structure_factor_coef Fsqd
_refine_ls_weighting_details 'calc w=1/[\s^2^(Fo^2^)+(0.0520P)^2^+1.8667P] where P=(Fo^2^+2Fc^2^)/3'
_refine_ls_weighting_scheme calc
_refine_ls_wR_factor_gt 0.1063
_refine_ls_wR_factor_ref 0.1301
_reflns_number_gt 3373
_reflns_number_total 5571
_reflns_threshold_expression >2sigma(I)
_cod_data_source_file jo5b02845_si_003.cif
_cod_data_source_block final
_cod_depositor_comments
;
The following automatic conversions were performed:

data item '_exptl_absorpt_correction_type' value 'Multi-scan' was
changed to 'multi-scan' in accordance with the
/home/saulius/struct/COD-crude-data/automatic-downloads/DataCite-retrospective/ACS/depositions/lib/dictionaries/cif_core.dic
dictionary named 'cif_core.dic' version 2.4.2 last updated on
2011-04-26.

data item '_symmetry_cell_setting' value 'Orthorhombic' was changed
to 'orthorhombic' in accordance with the
/home/saulius/struct/COD-crude-data/automatic-downloads/DataCite-retrospective/ACS/depositions/lib/dictionaries/cif_core.dic
dictionary named 'cif_core.dic' version 2.4.2 last updated on
2011-04-26.

Automatic conversion script
Id: cif_fix_values 6909 2019-04-08 15:41:33Z antanas 
;
_cod_original_sg_symbol_H-M Pbca
_cod_database_code 4036584

loop_
_symmetry_equiv_pos_as_xyz
'x, y, z'
'-x+1/2, -y, z+1/2'
'-x, y+1/2, -z+1/2'
'x+1/2, -y+1/2, -z'
'-x, -y, -z'
'x-1/2, y, -z-1/2'
'x, -y-1/2, z-1/2'
'-x-1/2, y-1/2, z'

loop_
_atom_site_label
_atom_site_type_symbol
_atom_site_fract_x
_atom_site_fract_y
_atom_site_fract_z
_atom_site_U_iso_or_equiv
_atom_site_adp_type
_atom_site_occupancy
_atom_site_symmetry_multiplicity
_atom_site_calc_flag
_atom_site_refinement_flags
C1 C 0.13639(18) -0.01212(11) 0.11368(8) 0.0407(5) Uani 1 1 d .
C2 C 0.1702(2) -0.05997(13) 0.06954(9) 0.0486(5) Uani 1 1 d .
H2 H 0.1477 -0.0496 0.0318 0.058 Uiso 1 1 calc R
C3 C 0.2383(2) -0.12372(14) 0.08260(11) 0.0586(6) Uani 1 1 d .
H3 H 0.2628 -0.1561 0.0533 0.070 Uiso 1 1 calc R
C4 C 0.2696(2) -0.13922(15) 0.13873(11) 0.0629(7) Uani 1 1 d .
H4 H 0.3137 -0.1826 0.1473 0.075 Uiso 1 1 calc R
C5 C 0.2362(2) -0.09086(15) 0.18217(10) 0.0618(7) Uani 1 1 d .
H5 H 0.2583 -0.1016 0.2199 0.074 Uiso 1 1 calc R
C6 C 0.1701(2) -0.02651(13) 0.17010(9) 0.0514(6) Uani 1 1 d .
H6 H 0.1485 0.0067 0.1993 0.062 Uiso 1 1 calc R
C7 C -0.10529(18) 0.03660(11) 0.12640(9) 0.0401(5) Uani 1 1 d .
H7 H -0.1042 0.0409 0.1684 0.048 Uiso 1 1 calc R
C8 C -0.13927(17) -0.04524(11) 0.11042(8) 0.0374(4) Uani 1 1 d .
H8 H -0.0987 -0.0585 0.0743 0.045 Uiso 1 1 calc R
C9 C -0.27972(17) -0.03962(11) 0.09945(8) 0.0378(4) Uani 1 1 d .
C10 C -0.20924(19) 0.08689(12) 0.10292(10) 0.0473(5) Uani 1 1 d .
H10A H -0.2526 0.1115 0.1341 0.057 Uiso 1 1 calc R
H10B H -0.1775 0.1251 0.0771 0.057 Uiso 1 1 calc R
C11 C -0.4125(2) 0.06292(14) 0.06345(11) 0.0596(6) Uani 1 1 d .
H11A H -0.4614 0.0249 0.0452 0.089 Uiso 1 1 calc R
H11B H -0.4095 0.1070 0.0395 0.089 Uiso 1 1 calc R
H11C H -0.4478 0.0758 0.0999 0.089 Uiso 1 1 calc R
C12 C -0.34910(19) -0.04819(13) 0.15742(9) 0.0456(5) Uani 1 1 d .
C13 C -0.40164(19) -0.14938(12) 0.10127(10) 0.0464(5) Uani 1 1 d .
C14 C -0.32921(17) -0.10513(12) 0.06569(9) 0.0401(5) Uani 1 1 d .
C15 C -0.3100(2) -0.12632(12) 0.00938(9) 0.0493(5) Uani 1 1 d .
H15 H -0.2618 -0.0970 -0.0148 0.059 Uiso 1 1 calc R
C16 C -0.3639(2) -0.19236(13) -0.01054(11) 0.0593(6) Uani 1 1 d .
H16 H -0.3526 -0.2071 -0.0486 0.071 Uiso 1 1 calc R
C17 C -0.4341(2) -0.23630(14) 0.02569(13) 0.0644(7) Uani 1 1 d .
H17 H -0.4689 -0.2806 0.0118 0.077 Uiso 1 1 calc R
C18 C -0.4536(2) -0.21562(13) 0.08226(13) 0.0620(7) Uani 1 1 d .
H18 H -0.5003 -0.2455 0.1067 0.074 Uiso 1 1 calc R
C19 C -0.10381(17) -0.10135(11) 0.15544(9) 0.0405(5) Uani 1 1 d .
H19 H -0.1078 -0.0849 0.1934 0.049 Uiso 1 1 calc R
C20 C -0.0677(2) -0.17108(12) 0.14751(9) 0.0482(5) Uani 1 1 d .
H20 H -0.0644 -0.1909 0.1105 0.058 Uiso 1 1 calc R
C21 C -0.0323(2) -0.21848(12) 0.19724(10) 0.0483(5) Uani 1 1 d .
C22 C 0.0456(3) -0.33890(16) 0.22493(13) 0.0879(10) Uani 1 1 d .
H22A H 0.0080 -0.3265 0.2615 0.106 Uiso 1 1 calc R
H22B H 0.0224 -0.3901 0.2150 0.106 Uiso 1 1 calc R
C23 C 0.1725(4) -0.3344(3) 0.2302(2) 0.191(3) Uani 1 1 d .
H23A H 0.2098 -0.3475 0.1942 0.286 Uiso 1 1 calc R
H23B H 0.1996 -0.3687 0.2594 0.286 Uiso 1 1 calc R
H23C H 0.1953 -0.2839 0.2405 0.286 Uiso 1 1 calc R
N1 N -0.28932(15) 0.03413(9) 0.07213(7) 0.0416(4) Uani 1 1 d .
N2 N -0.41047(17) -0.11454(11) 0.15547(8) 0.0540(5) Uani 1 1 d .
H2A H -0.4502 -0.1332 0.1840 0.065 Uiso 1 1 calc R
O1 O 0.07981(14) 0.12917(8) 0.13332(7) 0.0587(4) Uani 1 1 d .
O2 O 0.03091(14) 0.07475(9) 0.03822(6) 0.0522(4) Uani 1 1 d .
O3 O -0.34610(15) -0.00356(10) 0.19709(6) 0.0610(4) Uani 1 1 d .
O4 O 0.0016(2) -0.28691(9) 0.18058(7) 0.0785(6) Uani 1 1 d .
O5 O -0.03357(16) -0.19806(9) 0.24647(7) 0.0605(4) Uani 1 1 d .
S1 S 0.04069(5) 0.06569(3) 0.09940(2) 0.04164(15) Uani 1 1 d .

loop_
_atom_site_aniso_label
_atom_site_aniso_U_11
_atom_site_aniso_U_22
_atom_site_aniso_U_33
_atom_site_aniso_U_23
_atom_site_aniso_U_13
_atom_site_aniso_U_12
C1 0.0361(10) 0.0486(11) 0.0373(11) 0.0015(9) -0.0030(9) -0.0010(9)
C2 0.0492(12) 0.0614(14) 0.0351(11) -0.0003(10) -0.0003(10) 0.0015(10)
C3 0.0575(14) 0.0626(15) 0.0557(14) -0.0075(12) 0.0042(12) 0.0120(12)
C4 0.0506(14) 0.0701(16) 0.0679(17) 0.0080(13) -0.0056(12) 0.0181(12)
C5 0.0571(14) 0.0835(17) 0.0449(13) 0.0068(13) -0.0137(12) 0.0141(13)
C6 0.0493(12) 0.0662(15) 0.0387(12) -0.0053(10) -0.0079(10) 0.0075(11)
C7 0.0414(11) 0.0436(11) 0.0352(10) -0.0007(9) 0.0011(9) 0.0020(9)
C8 0.0365(10) 0.0402(10) 0.0355(10) 0.0007(8) 0.0029(8) 0.0028(8)
C9 0.0371(10) 0.0447(10) 0.0316(10) 0.0037(9) 0.0005(8) 0.0044(8)
C10 0.0463(12) 0.0426(11) 0.0531(13) -0.0003(10) 0.0002(10) 0.0074(9)
C11 0.0489(13) 0.0662(15) 0.0636(16) 0.0031(12) -0.0111(11) 0.0158(12)
C12 0.0414(11) 0.0557(13) 0.0396(12) 0.0059(10) 0.0014(9) 0.0087(10)
C13 0.0384(11) 0.0477(12) 0.0531(13) 0.0071(10) 0.0039(10) 0.0029(9)
C14 0.0333(10) 0.0450(11) 0.0420(11) 0.0024(9) 0.0003(9) 0.0032(8)
C15 0.0501(12) 0.0511(12) 0.0468(13) 0.0003(10) 0.0009(10) 0.0002(10)
C16 0.0646(15) 0.0529(13) 0.0604(15) -0.0118(12) -0.0058(13) 0.0052(12)
C17 0.0579(15) 0.0450(13) 0.090(2) -0.0098(13) -0.0066(14) 0.0008(11)
C18 0.0506(13) 0.0457(12) 0.090(2) 0.0090(13) 0.0109(13) 0.0000(11)
C19 0.0369(10) 0.0483(12) 0.0363(11) 0.0022(9) -0.0015(8) 0.0025(9)
C20 0.0591(14) 0.0459(12) 0.0396(11) -0.0004(10) -0.0058(10) 0.0051(10)
C21 0.0525(13) 0.0450(12) 0.0475(13) 0.0022(10) -0.0058(11) 0.0041(10)
C22 0.133(3) 0.0588(16) 0.0716(19) 0.0187(14) -0.0014(19) 0.0344(18)
C23 0.112(3) 0.284(7) 0.175(5) 0.148(5) 0.050(3) 0.100(4)
N1 0.0418(9) 0.0436(9) 0.0395(9) 0.0038(7) -0.0031(7) 0.0074(8)
N2 0.0503(11) 0.0625(12) 0.0492(11) 0.0124(9) 0.0166(9) -0.0003(9)
O1 0.0606(10) 0.0466(9) 0.0690(11) -0.0073(8) -0.0149(8) -0.0050(8)
O2 0.0531(9) 0.0640(10) 0.0396(8) 0.0118(7) -0.0007(7) 0.0009(7)
O3 0.0695(11) 0.0768(11) 0.0367(8) -0.0036(8) 0.0071(8) 0.0071(9)
O4 0.1310(17) 0.0507(9) 0.0538(10) 0.0034(8) -0.0111(11) 0.0302(11)
O5 0.0807(12) 0.0573(9) 0.0436(9) 0.0007(8) -0.0092(9) 0.0072(9)
S1 0.0418(3) 0.0436(3) 0.0395(3) 0.0021(2) -0.0041(2) -0.0018(2)

loop_
_atom_type_symbol
_atom_type_description
_atom_type_scat_dispersion_real
_atom_type_scat_dispersion_imag
_atom_type_scat_source
C C 0.0033 0.0016 'International Tables Vol C Tables 4.2.6.8 and 6.1.1.4'
H H 0.0000 0.0000 'International Tables Vol C Tables 4.2.6.8 and 6.1.1.4'
N N 0.0061 0.0033 'International Tables Vol C Tables 4.2.6.8 and 6.1.1.4'
O O 0.0106 0.0060 'International Tables Vol C Tables 4.2.6.8 and 6.1.1.4'
S S 0.1246 0.1234 'International Tables Vol C Tables 4.2.6.8 and 6.1.1.4'

loop_
_geom_angle_atom_site_label_1
_geom_angle_atom_site_label_2
_geom_angle_atom_site_label_3
_geom_angle
C2 C1 C6 121.2(2)
C2 C1 S1 119.96(16)
C6 C1 S1 118.70(16)
C1 C2 C3 118.8(2)
C1 C2 H2 120.6
C3 C2 H2 120.6
C4 C3 C2 120.3(2)
C4 C3 H3 119.9
C2 C3 H3 119.9
C5 C4 C3 120.4(2)
C5 C4 H4 119.8
C3 C4 H4 119.8
C4 C5 C6 120.4(2)
C4 C5 H5 119.8
C6 C5 H5 119.8
C5 C6 C1 119.0(2)
C5 C6 H6 120.5
C1 C6 H6 120.5
C8 C7 C10 106.19(16)
C8 C7 S1 113.65(14)
C10 C7 S1 111.61(14)
C8 C7 H7 108.4
C10 C7 H7 108.4
S1 C7 H7 108.4
C19 C8 C7 113.18(16)
C19 C8 C9 114.37(16)
C7 C8 C9 102.54(15)
C19 C8 H8 108.8
C7 C8 H8 108.8
C9 C8 H8 108.8
N1 C9 C14 116.04(16)
N1 C9 C12 115.48(16)
C14 C9 C12 101.57(16)
N1 C9 C8 101.51(15)
C14 C9 C8 113.04(16)
C12 C9 C8 109.52(15)
N1 C10 C7 104.23(16)
N1 C10 H10A 110.9
C7 C10 H10A 110.9
N1 C10 H10B 110.9
C7 C10 H10B 110.9
H10A C10 H10B 108.9
N1 C11 H11A 109.5
N1 C11 H11B 109.5
H11A C11 H11B 109.5
N1 C11 H11C 109.5
H11A C11 H11C 109.5
H11B C11 H11C 109.5
O3 C12 N2 127.1(2)
O3 C12 C9 125.5(2)
N2 C12 C9 107.38(18)
C18 C13 C14 121.7(2)
C18 C13 N2 129.3(2)
C14 C13 N2 108.97(19)
C15 C14 C13 120.0(2)
C15 C14 C9 130.65(19)
C13 C14 C9 109.35(18)
C14 C15 C16 118.7(2)
C14 C15 H15 120.6
C16 C15 H15 120.6
C17 C16 C15 120.5(2)
C17 C16 H16 119.7
C15 C16 H16 119.7
C18 C17 C16 121.1(2)
C18 C17 H17 119.4
C16 C17 H17 119.4
C13 C18 C17 117.9(2)
C13 C18 H18 121.1
C17 C18 H18 121.1
C20 C19 C8 127.37(19)
C20 C19 H19 116.3
C8 C19 H19 116.3
C19 C20 C21 120.3(2)
C19 C20 H20 119.9
C21 C20 H20 119.9
O5 C21 O4 123.9(2)
O5 C21 C20 124.8(2)
O4 C21 C20 111.3(2)
C23 C22 O4 110.7(3)
C23 C22 H22A 109.5
O4 C22 H22A 109.5
C23 C22 H22B 109.5
O4 C22 H22B 109.5
H22A C22 H22B 108.1
C22 C23 H23A 109.5
C22 C23 H23B 109.5
H23A C23 H23B 109.5
C22 C23 H23C 109.5
H23A C23 H23C 109.5
H23B C23 H23C 109.5
C9 N1 C11 116.18(18)
C9 N1 C10 108.37(15)
C11 N1 C10 113.49(17)
C12 N2 C13 112.11(18)
C12 N2 H2A 123.9
C13 N2 H2A 123.9
C21 O4 C22 117.5(2)
O2 S1 O1 118.54(10)
O2 S1 C1 108.56(9)
O1 S1 C1 109.30(9)
O2 S1 C7 108.19(9)
O1 S1 C7 107.37(10)
C1 S1 C7 103.90(9)

loop_
_geom_bond_atom_site_label_1
_geom_bond_atom_site_label_2
_geom_bond_distance
C1 C2 1.382(3)
C1 C6 1.387(3)
C1 S1 1.764(2)
C2 C3 1.388(3)
C2 H2 0.9300
C3 C4 1.378(3)
C3 H3 0.9300
C4 C5 1.375(3)
C4 H4 0.9300
C5 C6 1.380(3)
C5 H5 0.9300
C6 H6 0.9300
C7 C8 1.543(3)
C7 C10 1.546(3)
C7 S1 1.795(2)
C7 H7 0.9800
C8 C19 1.495(3)
C8 C9 1.564(3)
C8 H8 0.9800
C9 N1 1.457(2)
C9 C14 1.503(3)
C9 C12 1.555(3)
C10 N1 1.469(3)
C10 H10A 0.9700
C10 H10B 0.9700
C11 N1 1.458(3)
C11 H11A 0.9600
C11 H11B 0.9600
C11 H11C 0.9600
C12 O3 1.216(3)
C12 N2 1.356(3)
C13 C18 1.378(3)
C13 C14 1.389(3)
C13 N2 1.407(3)
C14 C15 1.379(3)
C15 C16 1.391(3)
C15 H15 0.9300
C16 C17 1.382(3)
C16 H16 0.9300
C17 C18 1.382(4)
C17 H17 0.9300
C18 H18 0.9300
C19 C20 1.311(3)
C19 H19 0.9300
C20 C21 1.481(3)
C20 H20 0.9300
C21 O5 1.201(3)
C21 O4 1.326(3)
C22 C23 1.400(5)
C22 O4 1.465(3)
C22 H22A 0.9700
C22 H22B 0.9700
C23 H23A 0.9600
C23 H23B 0.9600
C23 H23C 0.9600
N2 H2A 0.8600
O1 S1 1.4395(16)
O2 S1 1.4359(15)

loop_
_geom_torsion_atom_site_label_1
_geom_torsion_atom_site_label_2
_geom_torsion_atom_site_label_3
_geom_torsion_atom_site_label_4
_geom_torsion
C6 C1 C2 C3 0.5(3)
S1 C1 C2 C3 -175.45(18)
C1 C2 C3 C4 1.0(4)
C2 C3 C4 C5 -1.5(4)
C3 C4 C5 C6 0.5(4)
C4 C5 C6 C1 1.0(4)
C2 C1 C6 C5 -1.5(3)
S1 C1 C6 C5 174.52(18)
C10 C7 C8 C19 -143.79(17)
S1 C7 C8 C19 93.13(18)
C10 C7 C8 C9 -20.1(2)
S1 C7 C8 C9 -143.16(13)
C19 C8 C9 N1 159.90(16)
C7 C8 C9 N1 36.98(18)
C19 C8 C9 C14 -75.1(2)
C7 C8 C9 C14 161.98(16)
C19 C8 C9 C12 37.4(2)
C7 C8 C9 C12 -85.56(18)
C8 C7 C10 N1 -4.0(2)
S1 C7 C10 N1 120.31(15)
N1 C9 C12 O3 -47.1(3)
C14 C9 C12 O3 -173.5(2)
C8 C9 C12 O3 66.7(3)
N1 C9 C12 N2 134.06(18)
C14 C9 C12 N2 7.6(2)
C8 C9 C12 N2 -112.15(18)
C18 C13 C14 C15 1.4(3)
N2 C13 C14 C15 -177.94(18)
C18 C13 C14 C9 -176.48(19)
N2 C13 C14 C9 4.1(2)
N1 C9 C14 C15 49.3(3)
C12 C9 C14 C15 175.4(2)
C8 C9 C14 C15 -67.4(3)
N1 C9 C14 C13 -133.10(18)
C12 C9 C14 C13 -7.0(2)
C8 C9 C14 C13 110.22(19)
C13 C14 C15 C16 -0.2(3)
C9 C14 C15 C16 177.2(2)
C14 C15 C16 C17 -0.8(3)
C15 C16 C17 C18 0.6(4)
C14 C13 C18 C17 -1.6(3)
N2 C13 C18 C17 177.6(2)
C16 C17 C18 C13 0.6(4)
C7 C8 C19 C20 -146.4(2)
C9 C8 C19 C20 96.7(3)
C8 C19 C20 C21 178.13(19)
C19 C20 C21 O5 0.0(4)
C19 C20 C21 O4 -179.9(2)
C14 C9 N1 C11 65.8(2)
C12 C9 N1 C11 -52.9(2)
C8 C9 N1 C11 -171.23(17)
C14 C9 N1 C10 -165.03(16)
C12 C9 N1 C10 76.3(2)
C8 C9 N1 C10 -42.07(19)
C7 C10 N1 C9 29.4(2)
C7 C10 N1 C11 160.02(18)
O3 C12 N2 C13 175.4(2)
C9 C12 N2 C13 -5.8(2)
C18 C13 N2 C12 -178.1(2)
C14 C13 N2 C12 1.2(2)
O5 C21 O4 C22 -3.1(4)
C20 C21 O4 C22 176.8(2)
C23 C22 O4 C21 -92.7(4)
C2 C1 S1 O2 -11.0(2)
C6 C1 S1 O2 172.91(17)
C2 C1 S1 O1 -141.68(17)
C6 C1 S1 O1 42.2(2)
C2 C1 S1 C7 103.95(18)
C6 C1 S1 C7 -72.12(19)
C8 C7 S1 O2 71.47(16)
C10 C7 S1 O2 -48.59(17)
C8 C7 S1 O1 -159.51(14)
C10 C7 S1 O1 80.44(16)
C8 C7 S1 C1 -43.77(16)
C10 C7 S1 C1 -163.83(14)
